data_4337681
loop_
_publ_author_name
'Kobayashi, Atsushi'
'Ohba, Tadashi'
'Saitoh, Erika'
'Suzuki, Yui'
'Noro, Shin-Ichiro'
'Chang, Ho-Chol'
'Kato, Masako'

_publ_section_title
;
 Flexible Coordination Polymers Composed of Luminescent Ruthenium(II)
 Metalloligands: Importance of the Position of the Coordination Site in
 Metalloligands.
;
_journal_issue 6
_journal_name_full 'Inorganic chemistry'
_journal_page_first 2910
_journal_page_last 2921
_journal_paper_doi 10.1021/ic402683j
_journal_volume 53
_journal_year 2014
_chemical_formula_moiety 'C36 H42 Cd2 N6 O24 Ru'
_chemical_formula_sum 'C36 H42 Cd2 N6 O24 Ru'
_chemical_formula_weight 1268.64
_space_group_IT_number 14
_symmetry_cell_setting monoclinic
_symmetry_Int_Tables_number 14
_symmetry_space_group_name_Hall '-P 2ybc'
_symmetry_space_group_name_H-M 'P 1 21/c 1'
_atom_sites_solution_hydrogens geom
_atom_sites_solution_primary direct
_atom_sites_solution_secondary difmap
_cell_angle_alpha 90.0000
_cell_angle_beta 90.341(4)
_cell_angle_gamma 90.0000
_cell_formula_units_Z 4
_cell_length_a 12.085(3)
_cell_length_b 19.169(5)
_cell_length_c 24.119(6)
_cell_measurement_reflns_used 14946
_cell_measurement_temperature 100
_cell_measurement_theta_max 31.39
_cell_measurement_theta_min 1.63
_cell_volume 5587(2)
_computing_cell_refinement CrystalClear
_computing_data_collection 'CrystalClear (Rigaku Inc., 2008)'
_computing_data_reduction CrystalClear
_computing_molecular_graphics 'CrystalStructure 4.0'
_computing_publication_material 'CrystalStructure 4.0 (Rigaku, 2010)'
_computing_structure_refinement 'SHELXL97 (Sheldrick, 2008)'
_computing_structure_solution SIR97
_diffrn_ambient_temperature 100
_diffrn_measured_fraction_theta_full 0.911
_diffrn_measured_fraction_theta_max 0.911
_diffrn_radiation_type synchrotron
_diffrn_radiation_wavelength 0.68900
_diffrn_reflns_av_R_equivalents 0.0344
_diffrn_reflns_limit_h_max 17
_diffrn_reflns_limit_h_min -17
_diffrn_reflns_limit_k_max 27
_diffrn_reflns_limit_k_min -28
_diffrn_reflns_limit_l_max 35
_diffrn_reflns_limit_l_min -34
_diffrn_reflns_number 83030
_diffrn_reflns_theta_full 31.54
_diffrn_reflns_theta_max 31.54
_diffrn_standards_number 0
_exptl_absorpt_coefficient_mu 0.996
_exptl_absorpt_correction_T_max 0.837
_exptl_absorpt_correction_T_min 0.504
_exptl_absorpt_correction_type multi-scan
_exptl_absorpt_process_details 'CrystalClear (Rigaku, ????)'
_exptl_crystal_colour red
_exptl_crystal_density_diffrn 1.508
_exptl_crystal_density_method 'not measured'
_exptl_crystal_description needle
_exptl_crystal_F_000 2528.00
_exptl_crystal_size_max 0.150
_exptl_crystal_size_mid 0.030
_exptl_crystal_size_min 0.020
_refine_diff_density_max 3.170
_refine_diff_density_min -2.480
_refine_ls_extinction_method none
_refine_ls_goodness_of_fit_ref 1.096
_refine_ls_hydrogen_treatment constr
_refine_ls_number_parameters 631
_refine_ls_number_reflns 18655
_refine_ls_number_restraints 0
_refine_ls_R_factor_gt 0.0898
_refine_ls_shift/su_max 0.001
_refine_ls_structure_factor_coef Fsqd
_refine_ls_weighting_details 'w = 1/[\s^2^(Fo^2^)+(0.1132P)^2^+56.1039P] where P=(Fo^2^+2Fc^2^)/3'
_refine_ls_weighting_scheme calc
_refine_ls_wR_factor_ref 0.2557
_reflns_number_gt 17136
_reflns_number_total 18655
_reflns_threshold_expression F^2^>2.0\s(F^2^)
_cod_data_source_file ic402683j_si_001.cif
_cod_data_source_block '_Cd2[5Ru]'
_cod_original_cell_volume 5587(3)
_cod_database_code 4337681

loop_
_symmetry_equiv_pos_site_id
_symmetry_equiv_pos_as_xyz
1 +X,+Y,+Z
2 -X,1/2+Y,1/2-Z
3 -X,-Y,-Z
4 +X,1/2-Y,1/2+Z

loop_
_atom_site_label
_atom_site_type_symbol
_atom_site_fract_x
_atom_site_fract_y
_atom_site_fract_z
_atom_site_U_iso_or_equiv
_atom_site_adp_type
_atom_site_occupancy
_atom_site_symmetry_multiplicity
_atom_site_calc_flag
_atom_site_refinement_flags
Cd(1) Cd 0.00259(3) 0.567542(19) 0.737391(16) 0.02203(10) Uani 1.0 4 d .
Cd(2) Cd -0.0113(4) 0.3876(2) 1.09037(16) 0.0339(8) Uani 0.2000 4 d .
Cd(3) Cd -0.00493(9) 0.36420(5) 1.10041(5) 0.0387(3) Uani 0.8000 4 d .
Ru(1) Ru 0.50236(3) 0.33061(2) 0.856816(18) 0.02267(10) Uani 1.0 4 d .
O(1) O 0.8487(5) 0.1386(3) 0.8062(4) 0.0557(17) Uani 1.0 4 d .
O(2) O 0.9018(5) 0.1608(3) 0.7197(4) 0.0553(17) Uani 1.0 4 d .
O(3) O 0.1080(4) 0.4741(3) 0.6974(3) 0.0406(11) Uani 1.0 4 d .
O(4) O 0.1524(4) 0.5036(3) 0.7824(3) 0.0429(12) Uani 1.0 4 d .
O(5) O 0.8662(6) 0.3718(4) 1.0035(3) 0.0610(19) Uani 1.0 4 d .
O(6) O 0.8486(7) 0.2996(6) 1.0708(4) 0.090(4) Uani 1.0 4 d .
O(7) O 0.1588(5) 0.1627(3) 0.7711(3) 0.0476(14) Uani 1.0 4 d .
O(8) O 0.1080(4) 0.0890(3) 0.8373(3) 0.0449(13) Uani 1.0 4 d .
O(9) O 0.8543(4) 0.4867(3) 0.7611(3) 0.0383(11) Uani 1.0 4 d .
O(10) O 0.9016(4) 0.5662(3) 0.8229(2) 0.0349(10) Uani 1.0 4 d .
O(11) O 0.1450(7) 0.3112(5) 1.0055(5) 0.089(3) Uani 1.0 4 d .
O(12) O 0.1185(6) 0.4134(6) 1.0420(3) 0.074(3) Uani 1.0 4 d .
O(13) O -0.0974(10) 0.4694(8) 1.1047(4) 0.128(6) Uani 1.0 4 d .
O(14) O 0.0768(9) 0.2807(5) 1.1472(4) 0.088(3) Uani 1.0 4 d .
O(15) O 0.3829(9) 0.6567(5) 0.9002(4) 0.087(3) Uani 1.0 4 d .
O(16) O 0.3581(7) 0.5638(4) 0.8176(4) 0.071(3) Uani 1.0 4 d .
O(17) O 0.5035(6) 0.5811(5) 0.7318(4) 0.069(2) Uani 1.0 4 d .
O(18) O 0.3524(8) 0.5864(5) 0.6454(5) 0.083(3) Uani 1.0 4 d .
O(19) O 0.276(2) 0.2929(12) 0.5530(12) 0.259(14) Uani 1.0 4 d .
O(20) O 0.3578(16) 0.5794(7) 0.4021(5) 0.152(7) Uani 1.0 4 d .
O(21) O 0.3502(6) 0.5238(4) 0.2989(3) 0.0597(17) Uani 1.0 4 d .
O(22) O 0.3695(7) 0.3142(4) 0.2167(3) 0.0616(17) Uani 1.0 4 d .
O(23) O 0.4231(11) 0.2788(6) 0.1091(4) 0.104(4) Uani 1.0 4 d .
O(24) O 0.0759(13) 0.5880(11) 0.1005(7) 0.190(10) Uani 1.0 4 d .
N(1) N 0.5952(4) 0.2876(3) 0.7937(3) 0.0300(10) Uani 1.0 4 d .
N(2) N 0.4168(4) 0.3653(3) 0.7869(2) 0.0259(9) Uani 1.0 4 d .
N(3) N 0.5910(5) 0.2872(3) 0.9215(3) 0.0335(11) Uani 1.0 4 d .
N(4) N 0.4177(5) 0.2384(3) 0.8687(3) 0.0306(10) Uani 1.0 4 d .
N(5) N 0.5864(4) 0.4247(3) 0.8577(2) 0.0261(9) Uani 1.0 4 d .
N(6) N 0.4096(5) 0.3855(3) 0.9131(2) 0.0302(10) Uani 1.0 4 d .
C(1) C 0.6837(5) 0.2439(4) 0.7989(4) 0.0373(14) Uani 1.0 4 d .
C(2) C 0.7459(6) 0.2229(4) 0.7538(4) 0.0416(16) Uani 1.0 4 d .
C(3) C 0.7216(6) 0.2484(5) 0.7013(4) 0.0476(18) Uani 1.0 4 d .
C(4) C 0.6306(7) 0.2915(5) 0.6953(4) 0.0430(16) Uani 1.0 4 d .
C(5) C 0.5672(5) 0.3086(4) 0.7414(3) 0.0313(11) Uani 1.0 4 d .
C(6) C 0.4649(5) 0.3492(3) 0.7376(3) 0.0297(11) Uani 1.0 4 d .
C(7) C 0.4174(6) 0.3700(4) 0.6873(3) 0.0357(13) Uani 1.0 4 d .
C(8) C 0.3199(6) 0.4067(4) 0.6867(3) 0.0365(13) Uani 1.0 4 d .
C(9) C 0.2707(5) 0.4245(3) 0.7373(3) 0.0277(10) Uani 1.0 4 d .
C(10) C 0.3229(5) 0.4024(3) 0.7859(3) 0.0274(10) Uani 1.0 4 d .
C(11) C 0.8403(6) 0.1702(4) 0.7616(4) 0.0431(18) Uani 1.0 4 d .
C(12) C 0.1688(5) 0.4700(3) 0.7396(3) 0.0303(11) Uani 1.0 4 d .
C(13) C 0.6789(6) 0.3156(4) 0.9483(3) 0.0394(15) Uani 1.0 4 d .
C(14) C 0.7287(7) 0.2851(5) 0.9942(4) 0.050(2) Uani 1.0 4 d .
C(15) C 0.6896(8) 0.2213(6) 1.0135(4) 0.057(3) Uani 1.0 4 d .
C(16) C 0.6004(9) 0.1905(5) 0.9851(5) 0.063(3) Uani 1.0 4 d .
C(17) C 0.5523(6) 0.2239(4) 0.9404(4) 0.0437(18) Uani 1.0 4 d .
C(18) C 0.4552(6) 0.1979(4) 0.9105(3) 0.0390(15) Uani 1.0 4 d .
C(19) C 0.4041(7) 0.1351(4) 0.9240(4) 0.052(3) Uani 1.0 4 d .
C(20) C 0.3099(7) 0.1141(4) 0.8946(4) 0.0456(18) Uani 1.0 4 d .
C(21) C 0.2712(6) 0.1560(4) 0.8521(3) 0.0352(13) Uani 1.0 4 d .
C(22) C 0.3279(5) 0.2176(4) 0.8399(3) 0.0306(11) Uani 1.0 4 d .
C(23) C 0.8233(7) 0.3226(6) 1.0240(4) 0.056(3) Uani 1.0 4 d .
C(24) C 0.1710(5) 0.1353(4) 0.8174(3) 0.0343(13) Uani 1.0 4 d .
C(25) C 0.6805(5) 0.4400(3) 0.8309(3) 0.0296(11) Uani 1.0 4 d .
C(26) C 0.7338(5) 0.5044(3) 0.8363(3) 0.0287(11) Uani 1.0 4 d .
C(27) C 0.6872(5) 0.5552(4) 0.8702(3) 0.0315(12) Uani 1.0 4 d .
C(28) C 0.5888(5) 0.5403(4) 0.8971(3) 0.0317(12) Uani 1.0 4 d .
C(29) C 0.5403(5) 0.4754(3) 0.8905(3) 0.0278(10) Uani 1.0 4 d .
C(30) C 0.4399(5) 0.4541(4) 0.9205(3) 0.0293(11) Uani 1.0 4 d .
C(31) C 0.3797(6) 0.4990(4) 0.9548(3) 0.0358(13) Uani 1.0 4 d .
C(32) C 0.2901(6) 0.4737(5) 0.9830(3) 0.0424(16) Uani 1.0 4 d .
C(33) C 0.2607(6) 0.4035(5) 0.9774(3) 0.0421(16) Uani 1.0 4 d .
C(34) C 0.3217(6) 0.3624(4) 0.9423(3) 0.0385(14) Uani 1.0 4 d .
C(35) C 0.8387(5) 0.5185(4) 0.8037(3) 0.0313(12) Uani 1.0 4 d .
C(36) C 0.1656(7) 0.3732(6) 1.0099(4) 0.053(3) Uani 1.0 4 d .
H(1) H 0.7034 0.2273 0.8348 0.0447 Uiso 1.0 4 calc R
H(2) H 0.7662 0.2366 0.6703 0.0571 Uiso 1.0 4 calc R
H(3) H 0.6113 0.3095 0.6599 0.0515 Uiso 1.0 4 calc R
H(4) H 0.4528 0.3588 0.6533 0.0429 Uiso 1.0 4 calc R
H(5) H 0.2862 0.4198 0.6526 0.0438 Uiso 1.0 4 calc R
H(6) H 0.2899 0.4143 0.8203 0.0328 Uiso 1.0 4 calc R
H(7) H 0.7079 0.3585 0.9349 0.0472 Uiso 1.0 4 calc R
H(8) H 0.7223 0.1993 1.0449 0.0682 Uiso 1.0 4 calc R
H(9) H 0.5729 0.1464 0.9968 0.0752 Uiso 1.0 4 calc R
H(10) H 0.4330 0.1069 0.9530 0.0622 Uiso 1.0 4 calc R
H(11) H 0.2732 0.0718 0.9036 0.0547 Uiso 1.0 4 calc R
H(12) H 0.3020 0.2459 0.8102 0.0368 Uiso 1.0 4 calc R
H(13) H 0.7121 0.4058 0.8073 0.0355 Uiso 1.0 4 calc R
H(14) H 0.7221 0.5993 0.8748 0.0378 Uiso 1.0 4 calc R
H(15) H 0.5548 0.5745 0.9199 0.0380 Uiso 1.0 4 calc R
H(16) H 0.4008 0.5465 0.9585 0.0430 Uiso 1.0 4 calc R
H(17) H 0.2482 0.5037 1.0062 0.0509 Uiso 1.0 4 calc R
H(18) H 0.3008 0.3149 0.9382 0.0462 Uiso 1.0 4 calc R

loop_
_atom_site_aniso_label
_atom_site_aniso_U_11
_atom_site_aniso_U_22
_atom_site_aniso_U_33
_atom_site_aniso_U_12
_atom_site_aniso_U_13
_atom_site_aniso_U_23
Cd(1) 0.01345(16) 0.02285(17) 0.02976(19) 0.00084(11) -0.00184(12) -0.00089(12)
Cd(2) 0.0281(14) 0.0406(19) 0.0331(15) -0.0112(15) 0.0005(11) -0.0107(14)
Cd(3) 0.0193(3) 0.0421(5) 0.0545(6) -0.0060(4) -0.0036(3) -0.0039(4)
Ru(1) 0.01781(19) 0.02086(18) 0.0293(2) -0.00303(13) -0.00457(14) 0.00218(14)
O(1) 0.034(3) 0.038(3) 0.095(5) 0.015(3) -0.023(3) -0.009(3)
O(2) 0.022(3) 0.038(3) 0.106(6) 0.0080(19) 0.011(3) 0.004(3)
O(3) 0.026(3) 0.041(3) 0.055(3) 0.0102(19) -0.011(2) -0.006(3)
O(4) 0.026(3) 0.042(3) 0.061(4) 0.0135(19) -0.000(2) 0.005(3)
O(5) 0.061(4) 0.072(5) 0.050(4) -0.040(4) -0.019(3) 0.004(3)
O(6) 0.077(6) 0.133(8) 0.060(4) -0.065(6) -0.036(4) 0.031(5)
O(7) 0.032(3) 0.048(3) 0.062(4) -0.008(3) -0.024(3) -0.009(3)
O(8) 0.021(2) 0.054(3) 0.060(4) -0.010(2) -0.005(2) -0.014(3)
O(9) 0.022(2) 0.041(3) 0.052(3) -0.0011(18) 0.0023(18) 0.007(2)
O(10) 0.026(2) 0.032(3) 0.047(3) -0.0090(16) -0.0013(18) 0.0047(18)
O(11) 0.050(5) 0.092(7) 0.126(8) -0.003(4) 0.036(5) 0.048(6)
O(12) 0.032(3) 0.130(7) 0.058(4) -0.026(4) 0.007(3) -0.027(5)
O(13) 0.109(8) 0.215(14) 0.058(5) 0.100(9) -0.032(5) -0.044(7)
O(14) 0.116(8) 0.055(5) 0.093(7) -0.015(5) 0.013(6) -0.008(5)
O(15) 0.107(8) 0.073(6) 0.080(6) 0.013(5) 0.005(6) 0.005(5)
O(16) 0.053(4) 0.066(5) 0.095(6) -0.016(4) -0.029(4) 0.007(4)
O(17) 0.039(4) 0.072(5) 0.096(6) 0.005(3) -0.001(4) -0.005(4)
O(18) 0.065(5) 0.074(6) 0.111(7) 0.006(4) -0.001(5) -0.015(5)
O(19) 0.28(3) 0.177(18) 0.32(3) 0.021(18) -0.20(3) 0.039(19)
O(20) 0.28(2) 0.088(8) 0.090(8) -0.062(10) 0.023(10) -0.036(7)
O(21) 0.043(4) 0.063(4) 0.073(5) -0.002(3) -0.018(3) -0.002(4)
O(22) 0.074(5) 0.050(4) 0.061(4) 0.005(4) 0.009(4) 0.005(3)
O(23) 0.162(11) 0.085(7) 0.064(5) -0.028(7) 0.011(6) -0.007(5)
O(24) 0.149(13) 0.253(19) 0.168(14) 0.093(13) 0.074(11) 0.153(14)
N(1) 0.019(2) 0.023(2) 0.048(3) -0.0005(16) -0.0068(19) -0.0024(19)
N(2) 0.020(2) 0.025(2) 0.033(3) 0.0027(16) -0.0042(17) -0.0012(17)
N(3) 0.026(3) 0.033(3) 0.041(3) -0.0122(19) -0.014(2) 0.007(2)
N(4) 0.024(3) 0.026(3) 0.041(3) -0.0059(17) -0.0121(19) 0.0031(19)
N(5) 0.023(2) 0.024(2) 0.031(3) -0.0016(16) -0.0043(17) 0.0015(17)
N(6) 0.023(3) 0.039(3) 0.028(3) -0.0053(19) -0.0046(17) 0.0028(19)
C(1) 0.022(3) 0.028(3) 0.062(4) 0.003(2) -0.014(3) -0.004(3)
C(2) 0.020(3) 0.032(3) 0.072(5) 0.002(3) -0.003(3) -0.007(3)
C(3) 0.029(4) 0.046(4) 0.067(5) 0.011(3) 0.004(3) -0.005(4)
C(4) 0.035(4) 0.046(4) 0.048(4) 0.015(3) -0.000(3) -0.002(3)
C(5) 0.023(3) 0.029(3) 0.042(3) 0.003(2) -0.004(2) -0.002(3)
C(6) 0.027(3) 0.028(3) 0.034(3) 0.003(2) -0.001(2) -0.001(2)
C(7) 0.034(3) 0.040(4) 0.034(3) 0.012(3) -0.003(3) 0.001(3)
C(8) 0.032(3) 0.042(4) 0.035(3) 0.010(3) -0.009(3) -0.002(3)
C(9) 0.019(3) 0.028(3) 0.036(3) 0.0044(18) -0.0033(19) -0.002(2)
C(10) 0.022(3) 0.028(3) 0.032(3) 0.0012(19) 0.0007(19) 0.000(2)
C(11) 0.017(3) 0.027(3) 0.085(6) 0.003(2) -0.007(3) -0.008(3)
C(12) 0.019(3) 0.028(3) 0.044(3) 0.0020(19) -0.004(2) 0.002(3)
C(13) 0.029(3) 0.047(4) 0.042(4) -0.016(3) -0.011(3) 0.011(3)
C(14) 0.038(4) 0.063(5) 0.047(4) -0.024(4) -0.019(3) 0.016(4)
C(15) 0.043(5) 0.064(6) 0.062(5) -0.020(4) -0.026(4) 0.022(5)
C(16) 0.062(6) 0.058(5) 0.068(6) -0.031(5) -0.039(5) 0.025(5)
C(17) 0.036(4) 0.043(4) 0.052(4) -0.020(3) -0.019(3) 0.019(3)
C(18) 0.030(3) 0.037(3) 0.050(4) -0.013(3) -0.020(3) 0.016(3)
C(19) 0.050(5) 0.039(4) 0.067(5) -0.018(4) -0.035(4) 0.019(4)
C(20) 0.034(4) 0.036(4) 0.067(5) -0.015(3) -0.020(4) 0.011(4)
C(21) 0.024(3) 0.031(3) 0.050(4) -0.004(3) -0.012(3) -0.003(3)
C(22) 0.022(3) 0.031(3) 0.039(3) -0.003(2) -0.011(2) -0.001(3)
C(23) 0.038(4) 0.078(6) 0.052(5) -0.026(4) -0.023(4) 0.013(4)
C(24) 0.022(3) 0.034(3) 0.046(4) -0.005(2) -0.005(3) -0.013(3)
C(25) 0.024(3) 0.029(3) 0.035(3) -0.000(2) -0.001(2) 0.001(2)
C(26) 0.019(3) 0.029(3) 0.038(3) -0.0035(19) -0.004(2) 0.004(2)
C(27) 0.023(3) 0.028(3) 0.044(4) -0.005(2) -0.008(3) -0.000(3)
C(28) 0.028(3) 0.031(3) 0.036(3) -0.003(2) -0.003(3) -0.006(3)
C(29) 0.024(3) 0.031(3) 0.028(3) -0.004(2) -0.0045(19) -0.000(2)
C(30) 0.023(3) 0.038(3) 0.027(3) -0.004(2) -0.0044(19) 0.002(2)
C(31) 0.027(3) 0.048(4) 0.033(3) 0.000(3) -0.003(3) -0.006(3)
C(32) 0.030(3) 0.064(5) 0.033(3) 0.003(3) 0.000(3) -0.006(3)
C(33) 0.024(3) 0.073(5) 0.029(3) -0.010(3) -0.001(2) 0.006(3)
C(34) 0.027(3) 0.050(4) 0.038(3) -0.012(3) -0.006(3) 0.007(3)
C(35) 0.019(3) 0.032(3) 0.043(3) 0.000(2) -0.004(2) 0.011(3)
C(36) 0.028(4) 0.088(7) 0.041(4) -0.012(4) 0.007(3) 0.010(4)

loop_
_atom_type_symbol
_atom_type_description
_atom_type_scat_dispersion_real
_atom_type_scat_dispersion_imag
_atom_type_scat_source
C C 0.0181 0.0091
;
International Tables for Crystallography
(1992, Vol. C, Tables 4.2.6.8 and 6.1.1.4)
;
H H 0.0000 0.0000
;
International Tables for Crystallography
(1992, Vol. C, Table 6.1.1.4)
;
Cd Cd 0.1185 4.6533
;
International Tables for Crystallography
(1992, Vol. C, Tables 4.2.6.8 and 6.1.1.4)
;
N N 0.0311 0.0180
;
International Tables for Crystallography
(1992, Vol. C, Tables 4.2.6.8 and 6.1.1.4)
;
O O 0.0492 0.0322
;
International Tables for Crystallography
(1992, Vol. C, Tables 4.2.6.8 and 6.1.1.4)
;
Ru Ru 0.0552 3.2960
;
International Tables for Crystallography
(1992, Vol. C, Tables 4.2.6.8 and 6.1.1.4)
;

loop_
_geom_angle_atom_site_label_1
_geom_angle_atom_site_label_2
_geom_angle_atom_site_label_3
_geom_angle
_geom_angle_publ_flag
_geom_angle_site_symmetry_1
_geom_angle_site_symmetry_3
O(1) Cd(1) O(2) 54.5(3) yes 2_656 2_656
O(1) Cd(1) O(3) 81.52(19) yes 2_656 .
O(1) Cd(1) O(4) 85.82(19) yes 2_656 .
O(1) Cd(1) O(7) 97.02(18) yes 2_656 2_556
O(1) Cd(1) O(8) 89.4(2) yes 2_656 2_556
O(1) Cd(1) O(9) 168.1(3) yes 2_656 1_455
O(1) Cd(1) O(10) 137.7(2) yes 2_656 1_455
O(1) Cd(1) C(11) 26.9(3) yes 2_656 2_656
O(1) Cd(1) C(12) 81.43(19) yes 2_656 .
O(1) Cd(1) C(35) 165.0(2) yes 2_656 1_455
O(2) Cd(1) O(3) 118.73(18) yes 2_656 .
O(2) Cd(1) O(4) 79.98(19) yes 2_656 .
O(2) Cd(1) O(7) 82.63(18) yes 2_656 2_556
O(2) Cd(1) O(8) 119.6(3) yes 2_656 2_556
O(2) Cd(1) O(9) 137.4(3) yes 2_656 1_455
O(2) Cd(1) O(10) 83.2(2) yes 2_656 1_455
O(2) Cd(1) C(11) 27.6(3) yes 2_656 2_656
O(2) Cd(1) C(12) 98.70(19) yes 2_656 .
O(2) Cd(1) C(35) 111.1(3) yes 2_656 1_455
O(3) Cd(1) O(4) 53.80(19) yes . .
O(3) Cd(1) O(7) 149.85(19) yes . 2_556
O(3) Cd(1) O(8) 97.3(2) yes . 2_556
O(3) Cd(1) O(9) 90.72(17) yes . 1_455
O(3) Cd(1) O(10) 127.55(17) yes . 1_455
O(3) Cd(1) C(11) 99.79(19) yes . 2_656
O(3) Cd(1) C(12) 27.20(19) yes . .
O(3) Cd(1) C(35) 111.59(19) yes . 1_455
O(4) Cd(1) O(7) 156.4(2) yes . 2_556
O(4) Cd(1) O(8) 151.1(2) yes . 2_556
O(4) Cd(1) O(9) 96.94(18) yes . 1_455
O(4) Cd(1) O(10) 89.54(18) yes . 1_455
O(4) Cd(1) C(11) 81.0(2) yes . 2_656
O(4) Cd(1) C(12) 26.7(2) yes . .
O(4) Cd(1) C(35) 96.08(19) yes . 1_455
O(7) Cd(1) O(8) 52.5(2) yes 2_556 2_556
O(7) Cd(1) O(9) 85.13(17) yes 2_556 1_455
O(7) Cd(1) O(10) 72.53(18) yes 2_556 1_455
O(7) Cd(1) C(11) 90.91(18) yes 2_556 2_656
O(7) Cd(1) C(12) 176.7(2) yes 2_556 .
O(7) Cd(1) C(35) 75.40(18) yes 2_556 1_455
O(8) Cd(1) O(9) 82.60(19) yes 2_556 1_455
O(8) Cd(1) O(10) 112.51(18) yes 2_556 1_455
O(8) Cd(1) C(11) 106.4(3) yes 2_556 2_656
O(8) Cd(1) C(12) 124.4(2) yes 2_556 .
O(8) Cd(1) C(35) 95.83(19) yes 2_556 1_455
O(9) Cd(1) O(10) 54.17(17) yes 1_455 1_455
O(9) Cd(1) C(11) 165.0(3) yes 1_455 2_656
O(9) Cd(1) C(12) 95.80(17) yes 1_455 .
O(9) Cd(1) C(35) 26.43(19) yes 1_455 1_455
O(10) Cd(1) C(11) 110.9(3) yes 1_455 2_656
O(10) Cd(1) C(12) 110.55(18) yes 1_455 .
O(10) Cd(1) C(35) 27.93(18) yes 1_455 1_455
C(11) Cd(1) C(12) 88.96(19) yes 2_656 .
C(11) Cd(1) C(35) 138.7(3) yes 2_656 1_455
C(12) Cd(1) C(35) 106.76(19) yes . 1_455
O(5) Cd(2) O(6) 50.6(3) yes 1_455 1_455
O(5) Cd(2) O(10) 166.7(3) yes 1_455 3_667
O(5) Cd(2) O(12) 90.2(3) yes 1_455 .
O(5) Cd(2) O(13) 86.1(4) yes 1_455 .
O(5) Cd(2) O(14) 123.4(3) yes 1_455 .
O(6) Cd(2) O(10) 137.4(3) yes 1_455 3_667
O(6) Cd(2) O(12) 126.8(4) yes 1_455 .
O(6) Cd(2) O(13) 102.9(5) yes 1_455 .
O(6) Cd(2) O(14) 81.0(4) yes 1_455 .
O(10) Cd(2) O(12) 89.3(3) yes 3_667 .
O(10) Cd(2) O(13) 81.5(4) yes 3_667 .
O(10) Cd(2) O(14) 69.8(3) yes 3_667 .
O(12) Cd(2) O(13) 109.1(5) yes . .
O(12) Cd(2) O(14) 100.1(4) yes . .
O(13) Cd(2) O(14) 138.4(4) yes . .
O(6) Cd(3) O(10) 151.0(3) yes 1_455 3_667
O(6) Cd(3) O(12) 123.2(3) yes 1_455 .
O(6) Cd(3) O(13) 96.5(4) yes 1_455 .
O(6) Cd(3) O(14) 96.4(4) yes 1_455 .
O(10) Cd(3) O(12) 85.0(3) yes 3_667 .
O(10) Cd(3) O(13) 75.5(3) yes 3_667 .
O(10) Cd(3) O(14) 78.2(3) yes 3_667 .
O(12) Cd(3) O(13) 89.1(4) yes . .
O(12) Cd(3) O(14) 109.2(4) yes . .
O(13) Cd(3) O(14) 146.3(4) yes . .
N(1) Ru(1) N(2) 78.5(2) yes . .
N(1) Ru(1) N(3) 96.6(3) yes . .
N(1) Ru(1) N(4) 91.8(2) yes . .
N(1) Ru(1) N(5) 95.0(2) yes . .
N(1) Ru(1) N(6) 172.2(2) yes . .
N(2) Ru(1) N(3) 174.2(2) yes . .
N(2) Ru(1) N(4) 98.1(2) yes . .
N(2) Ru(1) N(5) 88.35(19) yes . .
N(2) Ru(1) N(6) 95.8(2) yes . .
N(3) Ru(1) N(4) 78.8(3) yes . .
N(3) Ru(1) N(5) 95.2(2) yes . .
N(3) Ru(1) N(6) 89.4(3) yes . .
N(4) Ru(1) N(5) 171.4(2) yes . .
N(4) Ru(1) N(6) 94.2(3) yes . .
N(5) Ru(1) N(6) 79.4(2) yes . .
Cd(1) O(1) C(11) 87.5(5) yes 2_646 .
Cd(1) O(2) C(11) 92.6(5) yes 2_646 .
Cd(1) O(3) C(12) 91.7(4) yes . .
Cd(1) O(4) C(12) 90.7(4) yes . .
Cd(2) O(5) C(23) 90.4(6) yes 1_655 .
Cd(2) O(6) Cd(3) 11.93(11) yes 1_655 1_655
Cd(2) O(6) C(23) 95.6(7) yes 1_655 .
Cd(3) O(6) C(23) 106.1(8) yes 1_655 .
Cd(1) O(7) C(24) 82.1(4) yes 2_546 .
Cd(1) O(8) C(24) 100.3(5) yes 2_546 .
Cd(1) O(9) C(35) 89.9(4) yes 1_655 .
Cd(1) O(10) Cd(2) 115.1(2) yes 1_655 3_667
Cd(1) O(10) Cd(3) 111.19(18) yes 1_655 3_667
Cd(1) O(10) C(35) 90.0(4) yes 1_655 .
Cd(2) O(10) Cd(3) 11.31(9) yes 3_667 3_667
Cd(2) O(10) C(35) 146.1(5) yes 3_667 .
Cd(3) O(10) C(35) 155.8(5) yes 3_667 .
Cd(2) O(12) Cd(3) 12.19(13) yes . .
Cd(2) O(12) C(36) 124.9(8) yes . .
Cd(3) O(12) C(36) 116.0(8) yes . .
Cd(2) O(13) Cd(3) 9.07(15) yes . .
Cd(2) O(14) Cd(3) 3.64(11) yes . .
Ru(1) N(1) C(1) 127.3(5) yes . .
Ru(1) N(1) C(5) 115.5(4) yes . .
C(1) N(1) C(5) 117.2(6) yes . .
Ru(1) N(2) C(6) 115.0(4) yes . .
Ru(1) N(2) C(10) 127.0(4) yes . .
C(6) N(2) C(10) 118.1(6) yes . .
Ru(1) N(3) C(13) 127.0(5) yes . .
Ru(1) N(3) C(17) 115.4(5) yes . .
C(13) N(3) C(17) 117.6(6) yes . .
Ru(1) N(4) C(18) 115.6(5) yes . .
Ru(1) N(4) C(22) 125.6(5) yes . .
C(18) N(4) C(22) 118.8(6) yes . .
Ru(1) N(5) C(25) 127.0(4) yes . .
Ru(1) N(5) C(29) 115.0(4) yes . .
C(25) N(5) C(29) 118.1(5) yes . .
Ru(1) N(6) C(30) 115.4(4) yes . .
Ru(1) N(6) C(34) 127.5(5) yes . .
C(30) N(6) C(34) 117.1(6) yes . .
N(1) C(1) C(2) 122.3(7) yes . .
C(1) C(2) C(3) 120.1(7) yes . .
C(1) C(2) C(11) 120.1(8) yes . .
C(3) C(2) C(11) 119.7(8) yes . .
C(2) C(3) C(4) 117.9(8) yes . .
C(3) C(4) C(5) 119.9(8) yes . .
N(1) C(5) C(4) 122.3(6) yes . .
N(1) C(5) C(6) 114.8(6) yes . .
C(4) C(5) C(6) 123.0(7) yes . .
N(2) C(6) C(5) 115.6(6) yes . .
N(2) C(6) C(7) 121.2(6) yes . .
C(5) C(6) C(7) 123.2(6) yes . .
C(6) C(7) C(8) 120.1(7) yes . .
C(7) C(8) C(9) 119.1(6) yes . .
C(8) C(9) C(10) 117.7(6) yes . .
C(8) C(9) C(12) 121.6(6) yes . .
C(10) C(9) C(12) 120.7(6) yes . .
N(2) C(10) C(9) 123.8(6) yes . .
Cd(1) C(11) O(1) 65.6(4) yes 2_646 .
Cd(1) C(11) O(2) 59.7(4) yes 2_646 .
Cd(1) C(11) C(2) 172.2(6) yes 2_646 .
O(1) C(11) O(2) 125.2(7) yes . .
O(1) C(11) C(2) 119.0(8) yes . .
O(2) C(11) C(2) 115.8(8) yes . .
Cd(1) C(12) O(3) 61.1(4) yes . .
Cd(1) C(12) O(4) 62.6(4) yes . .
Cd(1) C(12) C(9) 171.7(5) yes . .
O(3) C(12) O(4) 123.4(6) yes . .
O(3) C(12) C(9) 118.6(6) yes . .
O(4) C(12) C(9) 117.9(6) yes . .
N(3) C(13) C(14) 123.1(7) yes . .
C(13) C(14) C(15) 119.4(8) yes . .
C(13) C(14) C(23) 119.8(8) yes . .
C(15) C(14) C(23) 120.8(8) yes . .
C(14) C(15) C(16) 118.0(9) yes . .
C(15) C(16) C(17) 120.2(9) yes . .
N(3) C(17) C(16) 121.7(8) yes . .
N(3) C(17) C(18) 114.2(7) yes . .
C(16) C(17) C(18) 124.1(8) yes . .
N(4) C(18) C(17) 116.0(6) yes . .
N(4) C(18) C(19) 121.7(7) yes . .
C(17) C(18) C(19) 122.3(7) yes . .
C(18) C(19) C(20) 119.5(8) yes . .
C(19) C(20) C(21) 118.7(7) yes . .
C(20) C(21) C(22) 118.9(7) yes . .
C(20) C(21) C(24) 121.5(6) yes . .
C(22) C(21) C(24) 119.6(6) yes . .
N(4) C(22) C(21) 122.5(6) yes . .
O(5) C(23) O(6) 123.5(10) yes . .
O(5) C(23) C(14) 120.5(9) yes . .
O(6) C(23) C(14) 115.9(9) yes . .
O(7) C(24) O(8) 124.7(7) yes . .
O(7) C(24) C(21) 118.3(6) yes . .
O(8) C(24) C(21) 117.0(7) yes . .
N(5) C(25) C(26) 122.6(6) yes . .
C(25) C(26) C(27) 119.0(6) yes . .
C(25) C(26) C(35) 119.6(6) yes . .
C(27) C(26) C(35) 121.4(6) yes . .
C(26) C(27) C(28) 118.8(6) yes . .
C(27) C(28) C(29) 119.6(6) yes . .
N(5) C(29) C(28) 122.0(6) yes . .
N(5) C(29) C(30) 115.2(6) yes . .
C(28) C(29) C(30) 122.8(6) yes . .
N(6) C(30) C(29) 114.8(6) yes . .
N(6) C(30) C(31) 121.7(6) yes . .
C(29) C(30) C(31) 123.5(6) yes . .
C(30) C(31) C(32) 119.4(7) yes . .
C(31) C(32) C(33) 119.6(7) yes . .
C(32) C(33) C(34) 118.3(7) yes . .
C(32) C(33) C(36) 120.9(8) yes . .
C(34) C(33) C(36) 120.8(8) yes . .
N(6) C(34) C(33) 123.9(7) yes . .
Cd(1) C(35) O(9) 63.7(4) yes 1_655 .
Cd(1) C(35) O(10) 62.1(4) yes 1_655 .
Cd(1) C(35) C(26) 167.9(5) yes 1_655 .
O(9) C(35) O(10) 125.0(6) yes . .
O(9) C(35) C(26) 119.0(6) yes . .
O(10) C(35) C(26) 115.9(6) yes . .
O(11) C(36) O(12) 124.6(10) yes . .
O(11) C(36) C(33) 119.1(9) yes . .
O(12) C(36) C(33) 116.2(10) yes . .
N(1) C(1) H(1) 118.838 no . .
C(2) C(1) H(1) 118.846 no . .
C(2) C(3) H(2) 121.048 no . .
C(4) C(3) H(2) 121.022 no . .
C(3) C(4) H(3) 120.024 no . .
C(5) C(4) H(3) 120.033 no . .
C(6) C(7) H(4) 119.936 no . .
C(8) C(7) H(4) 119.940 no . .
C(7) C(8) H(5) 120.454 no . .
C(9) C(8) H(5) 120.471 no . .
N(2) C(10) H(6) 118.079 no . .
C(9) C(10) H(6) 118.099 no . .
N(3) C(13) H(7) 118.423 no . .
C(14) C(13) H(7) 118.440 no . .
C(14) C(15) H(8) 121.018 no . .
C(16) C(15) H(8) 121.028 no . .
C(15) C(16) H(9) 119.887 no . .
C(17) C(16) H(9) 119.894 no . .
C(18) C(19) H(10) 120.265 no . .
C(20) C(19) H(10) 120.281 no . .
C(19) C(20) H(11) 120.670 no . .
C(21) C(20) H(11) 120.655 no . .
N(4) C(22) H(12) 118.740 no . .
C(21) C(22) H(12) 118.740 no . .
N(5) C(25) H(13) 118.724 no . .
C(26) C(25) H(13) 118.716 no . .
C(26) C(27) H(14) 120.616 no . .
C(28) C(27) H(14) 120.622 no . .
C(27) C(28) H(15) 120.195 no . .
C(29) C(28) H(15) 120.199 no . .
C(30) C(31) H(16) 120.309 no . .
C(32) C(31) H(16) 120.311 no . .
C(31) C(32) H(17) 120.230 no . .
C(33) C(32) H(17) 120.210 no . .
N(6) C(34) H(18) 118.036 no . .
C(33) C(34) H(18) 118.024 no . .

loop_
_geom_bond_atom_site_label_1
_geom_bond_atom_site_label_2
_geom_bond_distance
_geom_bond_publ_flag
_geom_bond_site_symmetry_2
Cd(1) O(1) 2.493(7) yes 2_656
Cd(1) O(2) 2.364(6) yes 2_656
Cd(1) O(3) 2.404(6) yes .
Cd(1) O(4) 2.436(6) yes .
Cd(1) O(7) 2.678(6) yes 2_556
Cd(1) O(8) 2.273(6) yes 2_556
Cd(1) O(9) 2.439(5) yes 1_455
Cd(1) O(10) 2.403(5) yes 1_455
Cd(1) C(11) 2.734(7) yes 2_656
Cd(1) C(12) 2.744(6) yes .
Cd(1) C(35) 2.720(7) yes 1_455
Cd(2) O(5) 2.575(8) yes 1_455
Cd(2) O(6) 2.434(11) yes 1_455
Cd(2) O(10) 2.623(7) yes 3_667
Cd(2) O(12) 2.022(8) yes .
Cd(2) O(13) 1.916(15) yes .
Cd(2) O(14) 2.682(10) yes .
Cd(3) O(6) 2.271(10) yes 1_455
Cd(3) O(10) 2.595(5) yes 3_667
Cd(3) O(12) 2.264(8) yes .
Cd(3) O(13) 2.309(15) yes .
Cd(3) O(14) 2.191(10) yes .
Ru(1) N(1) 2.068(6) yes .
Ru(1) N(2) 2.082(5) yes .
Ru(1) N(3) 2.062(6) yes .
Ru(1) N(4) 2.063(5) yes .
Ru(1) N(5) 2.070(5) yes .
Ru(1) N(6) 2.056(6) yes .
O(1) C(11) 1.239(12) yes .
O(2) C(11) 1.270(12) yes .
O(3) C(12) 1.255(9) yes .
O(4) C(12) 1.232(9) yes .
O(5) C(23) 1.184(13) yes .
O(6) C(23) 1.249(13) yes .
O(7) C(24) 1.243(10) yes .
O(8) C(24) 1.265(9) yes .
O(9) C(35) 1.211(9) yes .
O(10) C(35) 1.274(8) yes .
O(11) C(36) 1.219(15) yes .
O(12) C(36) 1.233(13) yes .
N(1) C(1) 1.364(8) yes .
N(1) C(5) 1.365(9) yes .
N(2) C(6) 1.361(8) yes .
N(2) C(10) 1.339(8) yes .
N(3) C(13) 1.354(9) yes .
N(3) C(17) 1.379(10) yes .
N(4) C(18) 1.349(9) yes .
N(4) C(22) 1.345(8) yes .
N(5) C(25) 1.345(8) yes .
N(5) C(29) 1.372(8) yes .
N(6) C(30) 1.376(9) yes .
N(6) C(34) 1.352(9) yes .
C(1) C(2) 1.385(11) yes .
C(2) C(3) 1.389(13) yes .
C(2) C(11) 1.535(10) yes .
C(3) C(4) 1.383(11) yes .
C(4) C(5) 1.392(11) yes .
C(5) C(6) 1.463(9) yes .
C(6) C(7) 1.399(10) yes .
C(7) C(8) 1.372(10) yes .
C(8) C(9) 1.402(9) yes .
C(9) C(10) 1.394(9) yes .
C(9) C(12) 1.510(8) yes .
C(13) C(14) 1.388(11) yes .
C(14) C(15) 1.391(14) yes .
C(14) C(23) 1.527(13) yes .
C(15) C(16) 1.404(14) yes .
C(16) C(17) 1.381(13) yes .
C(17) C(18) 1.461(11) yes .
C(18) C(19) 1.393(11) yes .
C(19) C(20) 1.398(12) yes .
C(20) C(21) 1.381(11) yes .
C(21) C(22) 1.398(9) yes .
C(21) C(24) 1.520(10) yes .
C(25) C(26) 1.398(9) yes .
C(26) C(27) 1.392(9) yes .
C(26) C(35) 1.520(9) yes .
C(27) C(28) 1.389(9) yes .
C(28) C(29) 1.385(9) yes .
C(29) C(30) 1.474(9) yes .
C(30) C(31) 1.400(10) yes .
C(31) C(32) 1.371(10) yes .
C(32) C(33) 1.398(13) yes .
C(33) C(34) 1.376(11) yes .
C(33) C(36) 1.510(11) yes .
C(1) H(1) 0.950 no .
C(3) H(2) 0.950 no .
C(4) H(3) 0.950 no .
C(7) H(4) 0.950 no .
C(8) H(5) 0.950 no .
C(10) H(6) 0.950 no .
C(13) H(7) 0.950 no .
C(15) H(8) 0.950 no .
C(16) H(9) 0.950 no .
C(19) H(10) 0.950 no .
C(20) H(11) 0.950 no .
C(22) H(12) 0.950 no .
C(25) H(13) 0.950 no .
C(27) H(14) 0.950 no .
C(28) H(15) 0.950 no .
C(31) H(16) 0.950 no .
C(32) H(17) 0.950 no .
C(34) H(18) 0.950 no .

loop_
_geom_contact_atom_site_label_1
_geom_contact_atom_site_label_2
_geom_contact_distance
_geom_contact_publ_flag
_geom_contact_site_symmetry_2
Cd(2) O(2) 3.426(9) no 4_455
Cd(2) O(11) 3.153(11) no .
Cd(3) O(2) 3.133(8) no 4_455
Cd(3) O(5) 2.803(7) no 1_455
Cd(3) O(11) 3.098(10) no .
O(1) C(1) 2.842(9) no .
O(2) O(14) 2.972(12) no 4_654
O(2) C(3) 2.784(10) no .
O(3) C(8) 2.881(9) no .
O(4) O(13) 2.855(11) no 3_567
O(4) C(8) 3.594(9) no .
O(4) C(10) 2.831(8) no .
O(5) O(11) 3.564(11) no 1_655
O(5) C(13) 2.833(10) no .
O(5) C(15) 3.597(12) no .
O(5) C(32) 3.529(12) no 3_667
O(6) C(15) 2.798(13) no .
O(7) O(14) 3.325(12) no 4_554
O(7) C(22) 2.828(9) no .
O(8) C(20) 2.838(10) no .
O(9) C(24) 3.432(9) no 2_656
O(9) C(25) 2.845(8) no .
O(9) C(27) 3.577(9) no .
O(10) C(27) 2.845(8) no .
O(11) O(14) 3.567(15) no .
O(11) C(34) 2.809(12) no .
O(12) C(27) 3.209(10) no 3_667
O(12) C(32) 2.774(11) no .
O(12) C(34) 3.584(10) no .
O(13) C(23) 3.550(17) no 1_455
O(13) C(32) 3.321(13) no 3_567
N(1) C(3) 2.813(11) no .
N(1) C(25) 3.224(8) no .
N(2) C(8) 2.793(9) no .
N(2) C(22) 3.290(8) no .
N(2) C(29) 3.588(8) no .
N(3) C(1) 3.274(10) no .
N(3) C(15) 2.813(12) no .
N(3) C(34) 3.597(9) no .
N(4) C(20) 2.789(9) no .
N(4) C(34) 3.188(9) no .
N(5) C(5) 3.588(9) no .
N(5) C(6) 3.548(8) no .
N(5) C(13) 3.219(9) no .
N(5) C(27) 2.798(8) no .
N(6) C(10) 3.252(8) no .
N(6) C(32) 2.796(10) no .
C(1) C(4) 2.733(12) no .
C(2) C(5) 2.729(9) no .
C(4) C(7) 2.988(11) no .
C(5) C(25) 3.584(9) no .
C(6) C(9) 2.756(9) no .
C(7) C(10) 2.716(9) no .
C(13) C(16) 2.731(13) no .
C(14) C(17) 2.752(12) no .
C(16) C(19) 2.980(14) no .
C(18) C(21) 2.746(10) no .
C(19) C(22) 2.727(11) no .
C(25) C(28) 2.738(9) no .
C(26) C(29) 2.743(9) no .
C(27) C(32) 3.593(10) no 3_667
C(28) C(31) 2.997(9) no .
C(28) C(32) 3.244(10) no 3_667
C(30) C(33) 2.748(10) no .
C(31) C(34) 2.727(11) no .
O(1) O(18) 2.881(11) no 2_646
O(4) O(16) 2.865(10) no .
O(5) O(24) 2.722(18) no 3_666
O(6) O(15) 3.007(14) no 3_667
O(7) O(22) 2.905(10) no 4_555
O(9) O(21) 2.863(9) no 3_666
O(10) O(24) 3.49(2) no 3_666
O(11) O(19) 2.79(3) no 4_555
O(13) O(24) 3.09(3) no 1_556
O(15) O(6) 3.007(14) no 3_667
O(15) O(16) 2.689(13) no .
O(15) O(23) 2.661(17) no 3_666
O(15) C(3) 3.263(13) no 2_656
O(15) C(4) 3.467(13) no 2_656
O(15) C(14) 3.096(13) no 3_667
O(15) C(15) 3.255(14) no 3_667
O(15) C(23) 3.124(14) no 3_667
O(15) C(28) 3.342(12) no .
O(15) C(31) 3.297(12) no .
O(16) O(4) 2.865(10) no .
O(16) O(15) 2.689(13) no .
O(16) O(17) 2.741(12) no .
O(16) C(9) 3.459(10) no .
O(16) C(10) 3.215(10) no .
O(16) C(12) 3.457(10) no .
O(16) C(28) 3.404(10) no .
O(16) C(29) 3.281(10) no .
O(16) C(30) 3.396(11) no .
O(16) C(31) 3.543(11) no .
O(17) O(16) 2.741(12) no .
O(17) O(18) 2.766(13) no .
O(17) O(21) 2.781(11) no 3_666
O(17) O(22) 2.810(11) no 3_666
O(18) O(1) 2.881(11) no 2_656
O(18) O(17) 2.766(13) no .
O(18) C(1) 3.335(12) no 2_656
O(18) C(17) 3.547(13) no 2_656
O(18) C(18) 3.440(12) no 2_656
O(18) C(19) 3.521(13) no 2_656
O(19) O(11) 2.79(3) no 4_554
O(19) O(23) 2.62(3) no 4_555
O(20) O(21) 2.709(15) no .
O(20) C(4) 3.416(15) no 3_666
O(20) C(15) 3.448(16) no 2_656
O(20) C(16) 3.488(16) no 2_656
O(21) O(9) 2.863(9) no 3_666
O(21) O(17) 2.781(11) no 3_666
O(21) O(20) 2.709(15) no .
O(21) C(4) 3.550(11) no 3_666
O(21) C(5) 3.503(10) no 3_666
O(21) C(6) 3.423(10) no 3_666
O(21) C(7) 3.483(10) no 3_666
O(21) C(20) 3.544(11) no 4_554
O(21) C(25) 3.226(10) no 3_666
O(21) C(26) 3.453(10) no 3_666
O(21) C(35) 3.453(10) no 3_666
O(22) O(7) 2.905(10) no 4_554
O(22) O(17) 2.810(11) no 3_666
O(22) O(23) 2.764(12) no .
O(22) C(5) 3.405(10) no 4_554
O(22) C(6) 3.376(10) no 4_554
O(22) C(21) 3.529(11) no 4_554
O(22) C(22) 3.079(10) no 4_554
O(22) C(24) 3.558(11) no 4_554
O(22) C(27) 3.332(10) no 3_666
O(23) O(15) 2.661(17) no 3_666
O(23) O(19) 2.62(3) no 4_554
O(23) O(22) 2.764(12) no .
O(23) C(4) 3.518(14) no 4_554
O(23) C(7) 3.422(13) no 4_554
O(23) C(27) 3.486(13) no 3_666
O(23) C(28) 3.473(13) no 3_666
O(24) O(5) 2.722(18) no 3_666
O(24) O(10) 3.49(2) no 3_666
O(24) O(13) 3.09(3) no 1_554
O(24) C(25) 3.410(17) no 3_666
O(24) C(26) 3.271(19) no 3_666
O(24) C(35) 3.246(19) no 3_666
C(1) O(18) 3.335(12) no 2_646
C(3) O(15) 3.263(13) no 2_646
C(4) O(15) 3.467(13) no 2_646
C(4) O(20) 3.416(15) no 3_666
C(4) O(21) 3.550(11) no 3_666
C(4) O(23) 3.518(14) no 4_555
C(5) O(21) 3.503(10) no 3_666
C(5) O(22) 3.405(10) no 4_555
C(6) O(21) 3.423(10) no 3_666
C(6) O(22) 3.376(10) no 4_555
C(7) O(21) 3.483(10) no 3_666
C(7) O(23) 3.422(13) no 4_555
C(9) O(16) 3.459(10) no .
C(10) O(16) 3.215(10) no .
C(12) O(16) 3.457(10) no .
C(14) O(15) 3.096(13) no 3_667
C(15) O(15) 3.255(14) no 3_667
C(15) O(20) 3.448(16) no 2_646
C(16) O(20) 3.488(16) no 2_646
C(17) O(18) 3.547(13) no 2_646
C(18) O(18) 3.440(12) no 2_646
C(19) O(18) 3.521(13) no 2_646
C(20) O(21) 3.544(11) no 4_555
C(21) O(22) 3.529(11) no 4_555
C(22) O(22) 3.079(10) no 4_555
C(23) O(15) 3.124(14) no 3_667
C(24) O(22) 3.558(11) no 4_555
C(25) O(21) 3.226(10) no 3_666
C(25) O(24) 3.410(17) no 3_666
C(26) O(21) 3.453(10) no 3_666
C(26) O(24) 3.271(19) no 3_666
C(27) O(22) 3.332(10) no 3_666
C(27) O(23) 3.486(13) no 3_666
C(28) O(15) 3.342(12) no .
C(28) O(16) 3.404(10) no .
C(28) O(23) 3.473(13) no 3_666
C(29) O(16) 3.281(10) no .
C(30) O(16) 3.396(11) no .
C(31) O(15) 3.297(12) no .
C(31) O(16) 3.543(11) no .
C(35) O(21) 3.453(10) no 3_666
C(35) O(24) 3.246(19) no 3_666
Cd(2) H(14) 3.5976 no 3_667
Cd(3) H(14) 3.5361 no 3_667
Ru(1) H(1) 3.1825 no .
Ru(1) H(6) 3.1479 no .
Ru(1) H(7) 3.1540 no .
Ru(1) H(12) 3.1200 no .
Ru(1) H(13) 3.1554 no .
Ru(1) H(18) 3.1516 no .
O(1) H(1) 2.5415 no .
O(2) H(2) 2.4890 no .
O(3) H(5) 2.6295 no .
O(4) H(6) 2.5521 no .
O(5) H(7) 2.5353 no .
O(5) H(17) 2.7682 no 3_667
O(6) H(2) 2.6944 no 4_555
O(6) H(8) 2.5318 no .
O(7) H(12) 2.5307 no .
O(8) H(11) 2.5724 no .
O(9) H(13) 2.5756 no .
O(10) H(14) 2.5897 no .
O(11) H(18) 2.4950 no .
O(12) H(14) 2.7835 no 3_667
O(12) H(17) 2.4937 no .
O(13) H(17) 3.2685 no 3_567
O(14) H(14) 3.3910 no 3_667
N(1) H(3) 3.2627 no .
N(1) H(13) 2.6883 no .
N(2) H(4) 3.2552 no .
N(2) H(12) 2.7379 no .
N(3) H(1) 2.7522 no .
N(3) H(9) 3.2621 no .
N(3) H(18) 3.5720 no .
N(4) H(1) 3.5602 no .
N(4) H(10) 3.2451 no .
N(4) H(18) 2.6421 no .
N(5) H(7) 2.6837 no .
N(5) H(15) 3.2628 no .
N(6) H(6) 2.7142 no .
N(6) H(16) 3.2760 no .
C(1) H(2) 3.2667 no .
C(1) H(13) 3.1280 no .
C(2) H(3) 3.2396 no .
C(3) H(1) 3.2541 no .
C(4) H(4) 2.6976 no .
C(5) H(1) 3.1891 no .
C(5) H(2) 3.2673 no .
C(5) H(4) 2.7039 no .
C(5) H(13) 3.0041 no .
C(6) H(3) 2.6962 no .
C(6) H(5) 3.2628 no .
C(6) H(6) 3.1696 no .
C(6) H(12) 3.3028 no .
C(6) H(13) 3.5861 no .
C(7) H(3) 2.7003 no .
C(8) H(6) 3.2462 no .
C(9) H(4) 3.2533 no .
C(10) H(5) 3.2593 no .
C(10) H(12) 3.0679 no .
C(11) H(1) 2.6613 no .
C(11) H(2) 2.6915 no .
C(12) H(5) 2.7166 no .
C(12) H(6) 2.6532 no .
C(13) H(1) 3.2341 no .
C(13) H(8) 3.2649 no .
C(14) H(9) 3.2577 no .
C(15) H(7) 3.2496 no .
C(16) H(10) 2.6903 no .
C(17) H(1) 3.1432 no .
C(17) H(7) 3.1952 no .
C(17) H(8) 3.2758 no .
C(17) H(10) 2.6854 no .
C(17) H(18) 3.5038 no .
C(18) H(1) 3.5658 no .
C(18) H(9) 2.7016 no .
C(18) H(11) 3.2727 no .
C(18) H(12) 3.1730 no .
C(18) H(18) 2.9941 no .
C(19) H(9) 2.6923 no .
C(20) H(12) 3.2452 no .
C(21) H(10) 3.2528 no .
C(22) H(11) 3.2593 no .
C(22) H(18) 3.0348 no .
C(23) H(7) 2.6450 no .
C(23) H(8) 2.7090 no .
C(23) H(17) 3.5140 no 3_667
C(24) H(11) 2.7020 no .
C(24) H(12) 2.6515 no .
C(25) H(7) 2.9727 no .
C(25) H(14) 3.2689 no .
C(26) H(15) 3.2561 no .
C(27) H(13) 3.2566 no .
C(27) H(17) 3.2784 no 3_667
C(28) H(16) 2.7199 no .
C(28) H(17) 3.1589 no 3_667
C(29) H(7) 3.2006 no .
C(29) H(13) 3.1879 no .
C(29) H(14) 3.2596 no .
C(29) H(16) 2.7233 no .
C(29) H(17) 3.5815 no 3_667
C(30) H(6) 3.1077 no .
C(30) H(15) 2.6945 no .
C(30) H(16) 3.4870 no 3_667
C(30) H(17) 3.2553 no .
C(30) H(18) 3.1837 no .
C(31) H(15) 2.7020 no .
C(31) H(15) 3.4221 no 3_667
C(31) H(16) 3.4789 no 3_667
C(32) H(15) 3.1297 no 3_667
C(32) H(18) 3.2341 no .
C(33) H(14) 3.5693 no 3_667
C(33) H(15) 3.3482 no 3_667
C(33) H(16) 3.2557 no .
C(34) H(6) 3.1268 no .
C(34) H(17) 3.2440 no .
C(35) H(13) 2.6503 no .
C(35) H(14) 2.7116 no .
C(36) H(14) 3.1316 no 3_667
C(36) H(17) 2.6950 no .
C(36) H(18) 2.6356 no .
H(1) H(7) 3.4881 no .
H(1) H(13) 3.4866 no .
H(2) H(3) 2.3480 no .
H(2) H(8) 3.3059 no 4_554
H(3) H(4) 2.1408 no .
H(3) H(8) 3.0927 no 4_554
H(4) H(5) 2.3280 no .
H(6) H(12) 3.2403 no .
H(6) H(18) 3.4254 no .
H(7) H(13) 3.2086 no .
H(7) H(16) 3.4201 no 3_667
H(7) H(17) 3.0440 no 3_667
H(8) H(9) 2.3672 no .
H(9) H(10) 2.1276 no .
H(10) H(11) 2.3616 no .
H(12) H(18) 3.3586 no .
H(14) H(15) 2.3503 no .
H(14) H(17) 3.5007 no 3_667
H(15) H(16) 2.1528 no .
H(15) H(17) 3.3222 no 3_667
H(16) H(16) 3.5888 no 3_667
H(16) H(17) 2.3289 no .
O(15) H(2) 2.9076 no 2_656
O(15) H(3) 3.2693 no 2_656
O(15) H(8) 3.3187 no 3_667
O(15) H(15) 2.6475 no .
O(15) H(16) 2.5446 no .
O(16) H(6) 2.9832 no .
O(16) H(15) 3.4234 no .
O(16) H(16) 3.4500 no .
O(18) H(1) 2.8252 no 2_656
O(18) H(5) 3.2970 no .
O(18) H(10) 3.5480 no 2_656
O(19) H(4) 3.4564 no .
O(19) H(5) 3.4199 no .
O(19) H(18) 3.4685 no 4_554
O(20) H(3) 2.6307 no 3_666
O(20) H(4) 2.9110 no 3_666
O(20) H(8) 2.8061 no 2_656
O(20) H(9) 2.8762 no 2_656
O(20) H(11) 3.0722 no 4_554
O(21) H(3) 3.3790 no 3_666
O(21) H(4) 3.4688 no 3_666
O(21) H(11) 3.2604 no 4_554
O(21) H(13) 2.9886 no 3_666
O(22) H(12) 2.6650 no 4_554
O(22) H(14) 2.9688 no 3_666
O(23) H(3) 3.0831 no 4_554
O(23) H(4) 2.8675 no 4_554
O(23) H(14) 2.9494 no 3_666
O(23) H(15) 2.9098 no 3_666
O(24) H(7) 2.9389 no 3_666
O(24) H(13) 3.3834 no 3_666
O(24) H(17) 3.4901 no 1_554
H(1) O(18) 2.8252 no 2_646
H(2) O(15) 2.9076 no 2_646
H(3) O(15) 3.2693 no 2_646
H(3) O(20) 2.6307 no 3_666
H(3) O(21) 3.3790 no 3_666
H(3) O(23) 3.0831 no 4_555
H(4) O(19) 3.4564 no .
H(4) O(20) 2.9110 no 3_666
H(4) O(21) 3.4688 no 3_666
H(4) O(23) 2.8675 no 4_555
H(5) O(18) 3.2970 no .
H(5) O(19) 3.4199 no .
H(6) O(16) 2.9832 no .
H(7) O(24) 2.9389 no 3_666
H(8) O(15) 3.3187 no 3_667
H(8) O(20) 2.8061 no 2_646
H(9) O(20) 2.8762 no 2_646
H(10) O(18) 3.5480 no 2_646
H(11) O(20) 3.0722 no 4_555
H(11) O(21) 3.2604 no 4_555
H(12) O(22) 2.6650 no 4_555
H(13) O(21) 2.9886 no 3_666
H(13) O(24) 3.3834 no 3_666
H(14) O(22) 2.9688 no 3_666
H(14) O(23) 2.9494 no 3_666
H(15) O(15) 2.6475 no .
H(15) O(16) 3.4234 no .
H(15) O(23) 2.9098 no 3_666
H(16) O(15) 2.5446 no .
H(16) O(16) 3.4500 no .
H(17) O(24) 3.4901 no 1_556
H(18) O(19) 3.4685 no 4_555

loop_
_geom_torsion_atom_site_label_1
_geom_torsion_atom_site_label_2
_geom_torsion_atom_site_label_3
_geom_torsion_atom_site_label_4
_geom_torsion
_geom_torsion_publ_flag
_geom_torsion_site_symmetry_1
_geom_torsion_site_symmetry_3
_geom_torsion_site_symmetry_4
O(1) Cd(1) O(2) C(11) -2.3(3) no 2_656 2_656 2_656
O(2) Cd(1) O(1) C(11) 2.3(3) no 2_656 2_656 2_656
O(1) Cd(1) O(3) C(12) 87.8(3) no 2_656 . .
O(3) Cd(1) O(1) C(11) -132.4(4) no . 2_656 2_656
O(1) Cd(1) O(4) C(12) -79.2(3) no 2_656 . .
O(4) Cd(1) O(1) C(11) -78.4(3) no . 2_656 2_656
O(1) Cd(1) O(7) C(24) 87.2(3) no 2_656 2_556 2_556
O(7) Cd(1) O(1) C(11) 78.0(3) no 2_556 2_656 2_656
O(1) Cd(1) O(8) C(24) -102.7(4) no 2_656 2_556 2_556
O(8) Cd(1) O(1) C(11) 130.2(3) no 2_556 2_656 2_656
O(1) Cd(1) O(10) Cd(2) -30.8(4) no 2_656 1_455 3_567
O(1) Cd(1) O(10) Cd(3) -19.3(4) no 2_656 1_455 3_567
O(1) Cd(1) O(10) C(35) 172.7(3) no 2_656 1_455 1_455
O(10) Cd(1) O(1) C(11) 6.3(5) no 1_455 2_656 2_656
O(1) Cd(1) C(11) O(1) 0.0(3) no 2_656 2_656 2_656
O(1) Cd(1) C(11) O(2) 175.9(7) no 2_656 2_656 2_656
C(11) Cd(1) O(1) C(11) 0.0(4) no 2_656 2_656 2_656
O(1) Cd(1) C(12) O(3) -88.1(3) no 2_656 . .
O(1) Cd(1) C(12) O(4) 97.8(3) no 2_656 . .
C(12) Cd(1) O(1) C(11) -104.9(4) no . 2_656 2_656
O(2) Cd(1) O(3) C(12) 46.4(4) no 2_656 . .
O(3) Cd(1) O(2) C(11) 51.1(4) no . 2_656 2_656
O(2) Cd(1) O(4) C(12) -133.9(4) no 2_656 . .
O(4) Cd(1) O(2) C(11) 89.8(3) no . 2_656 2_656
O(2) Cd(1) O(7) C(24) 139.9(4) no 2_656 2_556 2_556
O(7) Cd(1) O(2) C(11) -106.3(4) no 2_556 2_656 2_656
O(2) Cd(1) O(8) C(24) -55.0(4) no 2_656 2_556 2_556
O(8) Cd(1) O(2) C(11) -67.4(4) no 2_556 2_656 2_656
O(2) Cd(1) O(9) C(35) 7.0(5) no 2_656 1_455 1_455
O(9) Cd(1) O(2) C(11) 179.1(2) no 1_455 2_656 2_656
O(2) Cd(1) O(10) Cd(2) -27.5(2) no 2_656 1_455 3_567
O(2) Cd(1) O(10) Cd(3) -15.9(2) no 2_656 1_455 3_567
O(2) Cd(1) O(10) C(35) 176.1(3) no 2_656 1_455 1_455
O(10) Cd(1) O(2) C(11) -179.5(3) no 1_455 2_656 2_656
O(2) Cd(1) C(11) O(1) -175.9(7) no 2_656 2_656 2_656
O(2) Cd(1) C(11) O(2) 0.0(3) no 2_656 2_656 2_656
C(11) Cd(1) O(2) C(11) 0.0(4) no 2_656 2_656 2_656
O(2) Cd(1) C(12) O(3) -140.0(3) no 2_656 . .
O(2) Cd(1) C(12) O(4) 45.9(4) no 2_656 . .
C(12) Cd(1) O(2) C(11) 70.6(4) no . 2_656 2_656
O(2) Cd(1) C(35) O(9) -174.9(3) no 2_656 1_455 1_455
O(2) Cd(1) C(35) O(10) -4.2(4) no 2_656 1_455 1_455
C(35) Cd(1) O(2) C(11) -177.5(3) no 1_455 2_656 2_656
O(3) Cd(1) O(4) C(12) 3.3(3) no . . .
O(4) Cd(1) O(3) C(12) -3.3(3) no . . .
O(3) Cd(1) O(7) C(24) 2.0(6) no . 2_556 2_556
O(7) Cd(1) O(3) C(12) 177.1(3) no 2_556 . .
O(3) Cd(1) O(8) C(24) 176.0(3) no . 2_556 2_556
O(8) Cd(1) O(3) C(12) 176.0(3) no 2_556 . .
O(3) Cd(1) O(9) C(35) 143.3(3) no . 1_455 1_455
O(9) Cd(1) O(3) C(12) -101.4(3) no 1_455 . .
O(3) Cd(1) O(10) Cd(2) 93.8(3) no . 1_455 3_567
O(3) Cd(1) O(10) Cd(3) 105.3(3) no . 1_455 3_567
O(3) Cd(1) O(10) C(35) -62.7(3) no . 1_455 1_455
O(10) Cd(1) O(3) C(12) -58.2(4) no 1_455 . .
O(3) Cd(1) C(11) O(1) 47.9(4) no . 2_656 2_656
O(3) Cd(1) C(11) O(2) -136.2(3) no . 2_656 2_656
C(11) Cd(1) O(3) C(12) 67.9(4) no 2_656 . .
O(3) Cd(1) C(12) O(3) 0.0(3) no . . .
O(3) Cd(1) C(12) O(4) -174.1(6) no . . .
C(12) Cd(1) O(3) C(12) 0.0(3) no . . .
O(3) Cd(1) C(35) O(9) -40.0(4) no . 1_455 1_455
O(3) Cd(1) C(35) O(10) 130.8(3) no . 1_455 1_455
C(35) Cd(1) O(3) C(12) -84.7(3) no 1_455 . .
O(4) Cd(1) O(7) C(24) -177.2(4) no . 2_556 2_556
O(7) Cd(1) O(4) C(12) -177.2(3) no 2_556 . .
O(4) Cd(1) O(8) C(24) 177.2(3) no . 2_556 2_556
O(8) Cd(1) O(4) C(12) 1.9(6) no 2_556 . .
O(4) Cd(1) O(9) C(35) 89.7(3) no . 1_455 1_455
O(9) Cd(1) O(4) C(12) 89.1(3) no 1_455 . .
O(4) Cd(1) O(10) Cd(2) 52.5(2) no . 1_455 3_567
O(4) Cd(1) O(10) Cd(3) 64.0(2) no . 1_455 3_567
O(4) Cd(1) O(10) C(35) -104.0(3) no . 1_455 1_455
O(10) Cd(1) O(4) C(12) 142.9(3) no 1_455 . .
O(4) Cd(1) C(11) O(1) 98.5(3) no . 2_656 2_656
O(4) Cd(1) C(11) O(2) -85.5(4) no . 2_656 2_656
C(11) Cd(1) O(4) C(12) -105.9(4) no 2_656 . .
O(4) Cd(1) C(12) O(3) 174.1(6) no . . .
O(4) Cd(1) C(12) O(4) 0.0(3) no . . .
C(12) Cd(1) O(4) C(12) 0.0(3) no . . .
O(4) Cd(1) C(35) O(9) -93.4(3) no . 1_455 1_455
O(4) Cd(1) C(35) O(10) 77.4(3) no . 1_455 1_455
C(35) Cd(1) O(4) C(12) 115.7(3) no 1_455 . .
O(7) Cd(1) O(8) C(24) -3.3(3) no 2_556 2_556 2_556
O(8) Cd(1) O(7) C(24) 3.4(3) no 2_556 2_556 2_556
O(7) Cd(1) O(9) C(35) -66.6(3) no 2_556 1_455 1_455
O(9) Cd(1) O(7) C(24) -81.0(3) no 1_455 2_556 2_556
O(7) Cd(1) O(10) Cd(2) -111.9(3) no 2_556 1_455 3_567
O(7) Cd(1) O(10) Cd(3) -100.3(2) no 2_556 1_455 3_567
O(7) Cd(1) O(10) C(35) 91.7(3) no 2_556 1_455 1_455
O(10) Cd(1) O(7) C(24) -134.9(3) no 1_455 2_556 2_556
O(7) Cd(1) C(11) O(1) -103.8(3) no 2_556 2_656 2_656
O(7) Cd(1) C(11) O(2) 72.1(3) no 2_556 2_656 2_656
C(11) Cd(1) O(7) C(24) 113.4(4) no 2_656 2_556 2_556
O(7) Cd(1) C(35) O(9) 109.1(3) no 2_556 1_455 1_455
O(7) Cd(1) C(35) O(10) -80.2(3) no 2_556 1_455 1_455
C(35) Cd(1) O(7) C(24) -106.0(3) no 1_455 2_556 2_556
O(8) Cd(1) O(9) C(35) -119.4(3) no 2_556 1_455 1_455
O(9) Cd(1) O(8) C(24) 86.2(3) no 1_455 2_556 2_556
O(8) Cd(1) O(10) Cd(2) -146.7(2) no 2_556 1_455 3_567
O(8) Cd(1) O(10) Cd(3) -135.2(2) no 2_556 1_455 3_567
O(8) Cd(1) O(10) C(35) 56.8(3) no 2_556 1_455 1_455
O(10) Cd(1) O(8) C(24) 40.0(4) no 1_455 2_556 2_556
O(8) Cd(1) C(11) O(1) -52.8(4) no 2_556 2_656 2_656
O(8) Cd(1) C(11) O(2) 123.1(3) no 2_556 2_656 2_656
C(11) Cd(1) O(8) C(24) -81.5(4) no 2_656 2_556 2_556
O(8) Cd(1) C(12) O(3) -4.8(4) no 2_556 . .
O(8) Cd(1) C(12) O(4) -178.9(3) no 2_556 . .
C(12) Cd(1) O(8) C(24) 178.2(3) no . 2_556 2_556
O(8) Cd(1) C(35) O(9) 60.3(3) no 2_556 1_455 1_455
O(8) Cd(1) C(35) O(10) -129.0(3) no 2_556 1_455 1_455
C(35) Cd(1) O(8) C(24) 63.2(4) no 1_455 2_556 2_556
O(9) Cd(1) O(10) Cd(2) 151.4(3) no 1_455 1_455 3_567
O(9) Cd(1) O(10) Cd(3) 162.9(3) no 1_455 1_455 3_567
O(9) Cd(1) O(10) C(35) -5.1(2) no 1_455 1_455 1_455
O(10) Cd(1) O(9) C(35) 5.3(2) no 1_455 1_455 1_455
O(9) Cd(1) C(12) O(3) 80.2(3) no 1_455 . .
O(9) Cd(1) C(12) O(4) -93.9(3) no 1_455 . .
C(12) Cd(1) O(9) C(35) 116.5(3) no . 1_455 1_455
O(9) Cd(1) C(35) O(9) 0.0(3) no 1_455 1_455 1_455
O(9) Cd(1) C(35) O(10) 170.7(6) no 1_455 1_455 1_455
C(35) Cd(1) O(9) C(35) 0.0(3) no 1_455 1_455 1_455
O(10) Cd(1) C(11) O(1) -175.4(3) no 1_455 2_656 2_656
O(10) Cd(1) C(11) O(2) 0.5(4) no 1_455 2_656 2_656
C(11) Cd(1) O(10) Cd(2) -27.7(3) no 2_656 1_455 3_567
C(11) Cd(1) O(10) Cd(3) -16.2(3) no 2_656 1_455 3_567
C(11) Cd(1) O(10) C(35) 175.8(3) no 2_656 1_455 1_455
O(10) Cd(1) C(12) O(3) 134.0(3) no 1_455 . .
O(10) Cd(1) C(12) O(4) -40.1(3) no 1_455 . .
C(12) Cd(1) O(10) Cd(2) 69.3(3) no . 1_455 3_567
C(12) Cd(1) O(10) Cd(3) 80.8(3) no . 1_455 3_567
C(12) Cd(1) O(10) C(35) -87.2(3) no . 1_455 1_455
O(10) Cd(1) C(35) O(9) -170.7(6) no 1_455 1_455 1_455
O(10) Cd(1) C(35) O(10) 0.0(3) no 1_455 1_455 1_455
C(35) Cd(1) O(10) Cd(2) 156.4(5) no 1_455 1_455 3_567
C(35) Cd(1) O(10) Cd(3) 168.0(5) no 1_455 1_455 3_567
C(35) Cd(1) O(10) C(35) 0.0(3) no 1_455 1_455 1_455
C(11) Cd(1) C(12) O(3) -114.0(4) no 2_656 . .
C(11) Cd(1) C(12) O(4) 71.8(4) no 2_656 . .
C(12) Cd(1) C(11) O(1) 72.9(4) no . 2_656 2_656
C(12) Cd(1) C(11) O(2) -111.1(4) no . 2_656 2_656
C(11) Cd(1) C(35) O(9) -176.7(3) no 2_656 1_455 1_455
C(11) Cd(1) C(35) O(10) -5.9(5) no 2_656 1_455 1_455
C(35) Cd(1) C(11) O(1) -172.5(3) no 1_455 2_656 2_656
C(35) Cd(1) C(11) O(2) 3.5(5) no 1_455 2_656 2_656
C(12) Cd(1) C(35) O(9) -68.4(4) no . 1_455 1_455
C(12) Cd(1) C(35) O(10) 102.4(3) no . 1_455 1_455
C(35) Cd(1) C(12) O(3) 104.8(3) no 1_455 . .
C(35) Cd(1) C(12) O(4) -69.3(3) no 1_455 . .
O(5) Cd(2) O(6) C(23) -0.5(4) no 1_455 1_455 1_455
O(6) Cd(2) O(5) C(23) 0.5(4) no 1_455 1_455 1_455
O(5) Cd(2) O(12) C(36) -67.0(6) no 1_455 . .
O(12) Cd(2) O(5) C(23) 141.1(5) no . 1_455 1_455
O(13) Cd(2) O(5) C(23) -109.7(5) no . 1_455 1_455
O(14) Cd(2) O(5) C(23) 38.9(6) no . 1_455 1_455
O(6) Cd(2) O(10) Cd(1) -33.7(5) no 1_455 3_667 3_567
O(6) Cd(2) O(10) C(35) -167.9(6) no 1_455 3_667 3_667
O(10) Cd(2) O(6) C(23) 164.8(4) no 3_667 1_455 1_455
O(6) Cd(2) O(12) C(36) -29.2(8) no 1_455 . .
O(12) Cd(2) O(6) C(23) -53.0(7) no . 1_455 1_455
O(13) Cd(2) O(6) C(23) 73.3(6) no . 1_455 1_455
O(14) Cd(2) O(6) C(23) -148.9(6) no . 1_455 1_455
O(10) Cd(2) O(12) C(36) 126.3(6) no 3_667 . .
O(12) Cd(2) O(10) Cd(1) 175.6(4) no . 3_667 3_567
O(12) Cd(2) O(10) C(35) 41.4(7) no . 3_667 3_667
O(13) Cd(2) O(10) Cd(1) 66.1(4) no . 3_667 3_567
O(13) Cd(2) O(10) C(35) -68.1(7) no . 3_667 3_667
O(14) Cd(2) O(10) Cd(1) -83.3(3) no . 3_667 3_567
O(14) Cd(2) O(10) C(35) 142.4(7) no . 3_667 3_667
O(13) Cd(2) O(12) C(36) -153.0(6) no . . .
O(14) Cd(2) O(12) C(36) 57.0(7) no . . .
O(6) Cd(3) O(10) Cd(1) 1.1(7) no 1_455 3_667 3_567
O(6) Cd(3) O(10) C(35) -148.5(8) no 1_455 3_667 3_667
O(10) Cd(3) O(6) C(23) 135.9(4) no 3_667 1_455 1_455
O(6) Cd(3) O(12) C(36) -56.5(6) no 1_455 . .
O(12) Cd(3) O(6) C(23) -29.0(8) no . 1_455 1_455
O(13) Cd(3) O(6) C(23) 64.2(6) no . 1_455 1_455
O(14) Cd(3) O(6) C(23) -146.9(6) no . 1_455 1_455
O(10) Cd(3) O(12) C(36) 130.8(5) no 3_667 . .
O(12) Cd(3) O(10) Cd(1) 168.5(3) no . 3_667 3_567
O(12) Cd(3) O(10) C(35) 18.9(8) no . 3_667 3_667
O(13) Cd(3) O(10) Cd(1) 78.1(4) no . 3_667 3_567
O(13) Cd(3) O(10) C(35) -71.5(8) no . 3_667 3_667
O(14) Cd(3) O(10) Cd(1) -80.7(4) no . 3_667 3_567
O(14) Cd(3) O(10) C(35) 129.7(8) no . 3_667 3_667
O(13) Cd(3) O(12) C(36) -153.7(5) no . . .
O(14) Cd(3) O(12) C(36) 55.1(6) no . . .
N(1) Ru(1) N(2) C(6) -5.0(3) no . . .
N(1) Ru(1) N(2) C(10) 176.6(4) no . . .
N(2) Ru(1) N(1) C(1) -175.7(5) no . . .
N(2) Ru(1) N(1) C(5) 8.0(3) no . . .
N(1) Ru(1) N(3) C(13) 91.1(5) no . . .
N(1) Ru(1) N(3) C(17) -91.9(4) no . . .
N(3) Ru(1) N(1) C(1) 1.2(4) no . . .
N(3) Ru(1) N(1) C(5) -175.2(4) no . . .
N(1) Ru(1) N(4) C(18) 98.0(4) no . . .
N(1) Ru(1) N(4) C(22) -84.6(4) no . . .
N(4) Ru(1) N(1) C(1) -77.7(4) no . . .
N(4) Ru(1) N(1) C(5) 105.9(4) no . . .
N(1) Ru(1) N(5) C(25) -10.0(4) no . . .
N(1) Ru(1) N(5) C(29) 171.5(4) no . . .
N(5) Ru(1) N(1) C(1) 97.0(4) no . . .
N(5) Ru(1) N(1) C(5) -79.3(4) no . . .
N(2) Ru(1) N(4) C(18) 176.6(4) no . . .
N(2) Ru(1) N(4) C(22) -5.9(5) no . . .
N(4) Ru(1) N(2) C(6) -95.2(3) no . . .
N(4) Ru(1) N(2) C(10) 86.4(4) no . . .
N(2) Ru(1) N(5) C(25) -88.2(4) no . . .
N(2) Ru(1) N(5) C(29) 93.2(4) no . . .
N(5) Ru(1) N(2) C(6) 90.5(3) no . . .
N(5) Ru(1) N(2) C(10) -87.9(4) no . . .
N(2) Ru(1) N(6) C(30) -82.8(4) no . . .
N(2) Ru(1) N(6) C(34) 95.6(4) no . . .
N(6) Ru(1) N(2) C(6) 169.6(3) no . . .
N(6) Ru(1) N(2) C(10) -8.7(4) no . . .
N(3) Ru(1) N(4) C(18) 1.7(4) no . . .
N(3) Ru(1) N(4) C(22) 179.1(5) no . . .
N(4) Ru(1) N(3) C(13) -178.3(5) no . . .
N(4) Ru(1) N(3) C(17) -1.3(4) no . . .
N(3) Ru(1) N(5) C(25) 87.1(4) no . . .
N(3) Ru(1) N(5) C(29) -91.4(4) no . . .
N(5) Ru(1) N(3) C(13) -4.6(5) no . . .
N(5) Ru(1) N(3) C(17) 172.4(4) no . . .
N(3) Ru(1) N(6) C(30) 99.8(4) no . . .
N(3) Ru(1) N(6) C(34) -81.8(5) no . . .
N(6) Ru(1) N(3) C(13) -83.9(5) no . . .
N(6) Ru(1) N(3) C(17) 93.1(4) no . . .
N(4) Ru(1) N(6) C(30) 178.6(4) no . . .
N(4) Ru(1) N(6) C(34) -3.1(5) no . . .
N(6) Ru(1) N(4) C(18) -86.9(4) no . . .
N(6) Ru(1) N(4) C(22) 90.5(4) no . . .
N(5) Ru(1) N(6) C(30) 4.4(3) no . . .
N(5) Ru(1) N(6) C(34) -177.2(5) no . . .
N(6) Ru(1) N(5) C(25) 175.6(5) no . . .
N(6) Ru(1) N(5) C(29) -3.0(3) no . . .
Cd(1) O(1) C(11) Cd(1) 0.000(10) no 2_646 . 2_646
Cd(1) O(1) C(11) O(2) -4.3(7) no 2_646 . .
Cd(1) O(1) C(11) C(2) 172.9(5) no 2_646 . .
Cd(1) O(2) C(11) Cd(1) 0.0 no 2_646 . 2_646
Cd(1) O(2) C(11) O(1) 4.5(7) no 2_646 . .
Cd(1) O(2) C(11) C(2) -172.8(5) no 2_646 . .
Cd(1) O(3) C(12) Cd(1) 0.0 no . . .
Cd(1) O(3) C(12) O(4) 6.3(6) no . . .
Cd(1) O(3) C(12) C(9) -170.5(4) no . . .
Cd(1) O(4) C(12) Cd(1) 0.0 no . . .
Cd(1) O(4) C(12) O(3) -6.2(6) no . . .
Cd(1) O(4) C(12) C(9) 170.6(4) no . . .
Cd(2) O(5) C(23) O(6) -1.0(9) no 1_655 . .
Cd(2) O(5) C(23) C(14) 176.7(7) no 1_655 . .
Cd(2) O(6) C(23) O(5) 1.0(11) no 1_655 . .
Cd(2) O(6) C(23) C(14) -176.8(6) no 1_655 . .
Cd(3) O(6) C(23) O(5) -4.6(12) no 1_655 . .
Cd(3) O(6) C(23) C(14) 177.6(5) no 1_655 . .
Cd(1) O(7) C(24) O(8) -5.9(6) no 2_546 . .
Cd(1) O(7) C(24) C(21) 171.4(5) no 2_546 . .
Cd(1) O(8) C(24) O(7) 7.0(8) no 2_546 . .
Cd(1) O(8) C(24) C(21) -170.3(4) no 2_546 . .
Cd(1) O(9) C(35) Cd(1) 0.0 no 1_655 . 1_655
Cd(1) O(9) C(35) O(10) -10.0(7) no 1_655 . .
Cd(1) O(9) C(35) C(26) 166.7(5) no 1_655 . .
Cd(1) O(10) C(35) Cd(1) 0.0 no 1_655 . 1_655
Cd(1) O(10) C(35) O(9) 10.1(7) no 1_655 . .
Cd(1) O(10) C(35) C(26) -166.7(4) no 1_655 . .
Cd(2) O(10) C(35) Cd(1) -139.5(8) no 3_667 . 1_655
Cd(2) O(10) C(35) O(9) -129.4(7) no 3_667 . .
Cd(2) O(10) C(35) C(26) 53.8(9) no 3_667 . .
Cd(3) O(10) C(35) Cd(1) -151.8(10) no 3_667 . 1_655
Cd(3) O(10) C(35) O(9) -141.7(8) no 3_667 . .
Cd(3) O(10) C(35) C(26) 41.5(13) no 3_667 . .
Cd(2) O(12) C(36) O(11) -5.0(13) no . . .
Cd(2) O(12) C(36) C(33) 179.7(5) no . . .
Cd(3) O(12) C(36) O(11) 4.7(11) no . . .
Cd(3) O(12) C(36) C(33) -170.5(4) no . . .
Ru(1) N(1) C(1) C(2) -174.3(4) no . . .
Ru(1) N(1) C(5) C(4) 171.6(4) no . . .
Ru(1) N(1) C(5) C(6) -9.5(6) no . . .
C(1) N(1) C(5) C(4) -5.2(8) no . . .
C(1) N(1) C(5) C(6) 173.7(5) no . . .
C(5) N(1) C(1) C(2) 2.0(9) no . . .
Ru(1) N(2) C(6) C(5) 1.5(6) no . . .
Ru(1) N(2) C(6) C(7) -179.1(4) no . . .
Ru(1) N(2) C(10) C(9) 179.3(4) no . . .
C(6) N(2) C(10) C(9) 1.0(8) no . . .
C(10) N(2) C(6) C(5) -179.9(5) no . . .
C(10) N(2) C(6) C(7) -0.6(8) no . . .
Ru(1) N(3) C(13) C(14) 175.0(4) no . . .
Ru(1) N(3) C(17) C(16) -176.8(5) no . . .
Ru(1) N(3) C(17) C(18) 0.8(8) no . . .
C(13) N(3) C(17) C(16) 0.4(10) no . . .
C(13) N(3) C(17) C(18) 178.1(6) no . . .
C(17) N(3) C(13) C(14) -2.0(10) no . . .
Ru(1) N(4) C(18) C(17) -1.8(7) no . . .
Ru(1) N(4) C(18) C(19) 178.3(4) no . . .
Ru(1) N(4) C(22) C(21) -176.6(4) no . . .
C(18) N(4) C(22) C(21) 0.7(9) no . . .
C(22) N(4) C(18) C(17) -179.4(5) no . . .
C(22) N(4) C(18) C(19) 0.7(10) no . . .
Ru(1) N(5) C(25) C(26) -176.9(4) no . . .
Ru(1) N(5) C(29) C(28) 177.6(4) no . . .
Ru(1) N(5) C(29) C(30) 1.2(6) no . . .
C(25) N(5) C(29) C(28) -1.1(8) no . . .
C(25) N(5) C(29) C(30) -177.5(5) no . . .
C(29) N(5) C(25) C(26) 1.6(9) no . . .
Ru(1) N(6) C(30) C(29) -5.1(6) no . . .
Ru(1) N(6) C(30) C(31) 175.8(4) no . . .
Ru(1) N(6) C(34) C(33) -176.9(4) no . . .
C(30) N(6) C(34) C(33) 1.4(9) no . . .
C(34) N(6) C(30) C(29) 176.3(5) no . . .
C(34) N(6) C(30) C(31) -2.8(8) no . . .
N(1) C(1) C(2) C(3) 2.4(10) no . . .
N(1) C(1) C(2) C(11) -176.3(5) no . . .
C(1) C(2) C(3) C(4) -3.7(11) no . . .
C(1) C(2) C(11) O(1) 11.4(10) no . . .
C(1) C(2) C(11) O(2) -171.2(6) no . . .
C(3) C(2) C(11) O(1) -167.3(7) no . . .
C(3) C(2) C(11) O(2) 10.1(10) no . . .
C(11) C(2) C(3) C(4) 175.0(6) no . . .
C(2) C(3) C(4) C(5) 0.6(11) no . . .
C(3) C(4) C(5) N(1) 3.9(11) no . . .
C(3) C(4) C(5) C(6) -174.9(6) no . . .
N(1) C(5) C(6) N(2) 5.2(8) no . . .
N(1) C(5) C(6) C(7) -174.1(5) no . . .
C(4) C(5) C(6) N(2) -175.9(6) no . . .
C(4) C(5) C(6) C(7) 4.8(10) no . . .
N(2) C(6) C(7) C(8) -0.8(10) no . . .
C(5) C(6) C(7) C(8) 178.5(6) no . . .
C(6) C(7) C(8) C(9) 1.8(10) no . . .
C(7) C(8) C(9) C(10) -1.5(9) no . . .
C(7) C(8) C(9) C(12) 174.7(6) no . . .
C(8) C(9) C(10) N(2) 0.0(9) no . . .
C(8) C(9) C(12) O(3) 22.2(9) no . . .
C(8) C(9) C(12) O(4) -154.8(6) no . . .
C(10) C(9) C(12) O(3) -161.8(5) no . . .
C(10) C(9) C(12) O(4) 21.3(8) no . . .
C(12) C(9) C(10) N(2) -176.1(5) no . . .
N(3) C(13) C(14) C(15) 1.8(12) no . . .
N(3) C(13) C(14) C(23) -176.5(6) no . . .
C(13) C(14) C(15) C(16) -0.0(12) no . . .
C(13) C(14) C(23) O(5) -12.0(13) no . . .
C(13) C(14) C(23) O(6) 165.9(8) no . . .
C(15) C(14) C(23) O(5) 169.7(8) no . . .
C(15) C(14) C(23) O(6) -12.4(13) no . . .
C(23) C(14) C(15) C(16) 178.2(7) no . . .
C(14) C(15) C(16) C(17) -1.4(14) no . . .
C(15) C(16) C(17) N(3) 1.2(13) no . . .
C(15) C(16) C(17) C(18) -176.1(8) no . . .
N(3) C(17) C(18) N(4) 0.7(9) no . . .
N(3) C(17) C(18) C(19) -179.5(6) no . . .
C(16) C(17) C(18) N(4) 178.2(8) no . . .
C(16) C(17) C(18) C(19) -1.9(12) no . . .
N(4) C(18) C(19) C(20) -1.6(12) no . . .
C(17) C(18) C(19) C(20) 178.5(7) no . . .
C(18) C(19) C(20) C(21) 1.0(12) no . . .
C(19) C(20) C(21) C(22) 0.3(11) no . . .
C(19) C(20) C(21) C(24) 178.3(7) no . . .
C(20) C(21) C(22) N(4) -1.3(10) no . . .
C(20) C(21) C(24) O(7) -159.5(7) no . . .
C(20) C(21) C(24) O(8) 18.0(10) no . . .
C(22) C(21) C(24) O(7) 18.5(9) no . . .
C(22) C(21) C(24) O(8) -164.0(6) no . . .
C(24) C(21) C(22) N(4) -179.3(6) no . . .
N(5) C(25) C(26) C(27) -0.9(9) no . . .
N(5) C(25) C(26) C(35) -178.7(5) no . . .
C(25) C(26) C(27) C(28) -0.5(9) no . . .
C(25) C(26) C(35) O(9) 25.0(9) no . . .
C(25) C(26) C(35) O(10) -157.9(6) no . . .
C(27) C(26) C(35) O(9) -152.7(6) no . . .
C(27) C(26) C(35) O(10) 24.4(9) no . . .
C(35) C(26) C(27) C(28) 177.2(5) no . . .
C(26) C(27) C(28) C(29) 1.0(9) no . . .
C(27) C(28) C(29) N(5) -0.3(9) no . . .
C(27) C(28) C(29) C(30) 175.9(5) no . . .
N(5) C(29) C(30) N(6) 2.6(8) no . . .
N(5) C(29) C(30) C(31) -178.3(5) no . . .
C(28) C(29) C(30) N(6) -173.8(5) no . . .
C(28) C(29) C(30) C(31) 5.2(9) no . . .
N(6) C(30) C(31) C(32) 1.9(9) no . . .
C(29) C(30) C(31) C(32) -177.1(5) no . . .
C(30) C(31) C(32) C(33) 0.5(10) no . . .
C(31) C(32) C(33) C(34) -1.7(10) no . . .
C(31) C(32) C(33) C(36) 177.2(6) no . . .
C(32) C(33) C(34) N(6) 0.8(11) no . . .
C(32) C(33) C(36) O(11) -177.2(7) no . . .
C(32) C(33) C(36) O(12) -1.7(11) no . . .
C(34) C(33) C(36) O(11) 1.7(11) no . . .
C(34) C(33) C(36) O(12) 177.2(7) no . . .
C(36) C(33) C(34) N(6) -178.1(6) no . . .
